data_7151425
loop_
_publ_author_name
'Ogura, Katsuyuki'
'Zhao, Rui'
'Mizuoka, Takashi'
'Akazome, Motohiro'
'Matsumoto, Shoji'

_publ_section_title
;
 Formation of gold-like metal-lustrous inclusion crystals from
 1-phenyl-2,5-bis[5-(tricyanoethenyl)-2-thienyl]pyrrole host and an
 electron-donating aromatic guest
;
_journal_issue 21
_journal_name_full 'Organic &amp;  Biomolecular Chemistry'
_journal_page_first 3845
_journal_paper_doi 10.1039/b302689b
_journal_volume 1
_journal_year 2003
_chemical_formula_sum 'C64 H32 N14 O2 S4'
_chemical_formula_weight 1157.31
_chemical_name_common
;
1-Phenyl-2,5-bis(5-(tricyanoethenyl)-2-thienyl)pyrrole/m-
dimethoxybenzene complex
;
_space_group_IT_number 14
_symmetry_cell_setting monoclinic
_symmetry_space_group_name_Hall '-P 2ybc'
_symmetry_space_group_name_H-M 'P 1 21/c 1'
_atom_type_scat_source 'D.Waasmaier&A.Kirfel,Acta Cryst.1995,A51, 416-431'
_cell_angle_alpha 90.00
_cell_angle_beta 93.22(5)
_cell_angle_gamma 90.00
_cell_formula_units_Z 4
_cell_length_a 12.380(7)
_cell_length_b 27.61(2)
_cell_length_c 16.338(10)
_cell_measurement_reflns_used 21
_cell_measurement_temperature 298
_cell_measurement_theta_max 29.96
_cell_measurement_theta_min 28.21
_cell_volume 5576(6)
_computing_cell_refinement 'MXC(MAC Science)'
_computing_data_collection 'MXC(MAC Science)'
_computing_data_reduction 'maXus (Mackay etal., 1999)'
_computing_molecular_graphics 'Ortep (Johnson, 1976)'
_computing_publication_material 'maXus (Mackay etal., 1999)'
_computing_structure_refinement 'maXus (Mackay etal., 1999)'
_computing_structure_solution 'SIR92 (Altomare et al., 1994)'
_diffrn_measurement_device 'Mac Science MXC18'
_diffrn_measurement_method '\q \w scans'
_diffrn_orient_matrix_type X=UH
_diffrn_orient_matrix_UB_11 -0.01003
_diffrn_orient_matrix_UB_12 0.02729
_diffrn_orient_matrix_UB_13 -0.05235
_diffrn_orient_matrix_UB_21 -0.03910
_diffrn_orient_matrix_UB_22 0.01495
_diffrn_orient_matrix_UB_23 0.04958
_diffrn_orient_matrix_UB_31 0.04611
_diffrn_orient_matrix_UB_32 0.01850
_diffrn_orient_matrix_UB_33 0.03662
_diffrn_radiation_type ' CuK\a'
_diffrn_radiation_wavelength 1.54178
_diffrn_reflns_av_R_equivalents 0.046
_diffrn_reflns_limit_h_max 15
_diffrn_reflns_limit_h_min -15
_diffrn_reflns_limit_k_max 0
_diffrn_reflns_limit_k_min -33
_diffrn_reflns_limit_l_max 19
_diffrn_reflns_limit_l_min 0
_diffrn_reflns_number 11216
_diffrn_reflns_theta_full 70.23
_diffrn_reflns_theta_max 70.23
_diffrn_reflns_theta_min 1.60
_exptl_absorpt_coefficient_mu 2.06
_exptl_absorpt_correction_type none
_exptl_crystal_colour Gold-like
_exptl_crystal_density_diffrn 1.379
_exptl_crystal_description Plate
_exptl_crystal_F_000 2375
_exptl_crystal_preparation 'crystallized from CHCl3'
_exptl_crystal_size_max 0.50
_exptl_crystal_size_mid 0.40
_exptl_crystal_size_min 0.35
_refine_diff_density_max 0.56
_refine_diff_density_min -0.36
_refine_diff_density_rms 0.08
_refine_ls_extinction_method none
_refine_ls_goodness_of_fit_all 1.615
_refine_ls_goodness_of_fit_gt 1.001
_refine_ls_goodness_of_fit_ref 1.040
_refine_ls_hydrogen_treatment noref
_refine_ls_matrix_type full
_refine_ls_number_constraints 32
_refine_ls_number_parameters 757
_refine_ls_number_reflns 7137
_refine_ls_number_restraints 0
_refine_ls_R_factor_all 0.089
_refine_ls_R_factor_gt 0.053
_refine_ls_shift/su_max 0.001
_refine_ls_shift/su_mean 0.000
_refine_ls_structure_factor_coef F^2^
_refine_ls_weighting_details ' w = 1 / ( s^2^(Fo^2^) + 0.17000 * Fo^2^)'
_refine_ls_weighting_scheme sigma
_refine_ls_wR_factor_all 0.117
_refine_ls_wR_factor_gt 0.110
_refine_ls_wR_factor_ref 0.111
_reflns_d_resolution_high 0.64
_reflns_d_resolution_low 2.65
_reflns_number_gt 6378
_reflns_number_total 11716
_reflns_threshold_expression 'I> 3.00 sigma(I)'
_cod_data_source_file b302689b.txt
_cod_data_source_block complex_7
_cod_depositor_comments
;
The following automatic conversions were performed:
'_symmetry_cell_setting' value 'Monoclinic' changed to 'monoclinic'
according to '/home/saulius/struct/CIF-dictionaries/cif_core.dic'
dictionary named 'cif_core.dic' version 2.4.1 from 2010-06-29.

Automatic conversion script
Id: cif_fix_enum 1527 2010-12-29 10:47:43Z saulius 

The following automatic conversions were performed:

'_atom_site_adp_type' tag value 'Uij' was replaced with 'Uani' value
84 times.

Automatic conversion script
Id: cif_fix_values 1646 2011-03-28 12:23:43Z adriana 
;
_cod_original_cell_volume 5575.(6)
_cod_original_sg_symbol_H-M 'P 21/c'
_cod_database_code 7151425

loop_
_symmetry_equiv_pos_as_xyz
+X,+Y,+Z
-X,-Y,-Z
'-X,+Y+ 1/2,-Z+ 1/2'
'+X,-Y+ 1/2,+Z+ 1/2'

loop_
_atom_site_label
_atom_site_fract_x
_atom_site_fract_y
_atom_site_fract_z
_atom_site_U_iso_or_equiv
_atom_site_occupancy
_atom_site_adp_type
S1 0.26442(6) 0.21825(3) 0.68667(5) 0.0471(4) 1.00 Uani
S2 0.57173(6) 0.09289(3) 0.88659(5) 0.0482(4) 1.00 Uani
S3 1.04905(7) 0.40689(3) 0.88160(5) 0.0511(4) 1.00 Uani
S4 0.74506(7) 0.28133(3) 0.67960(5) 0.0500(4) 1.00 Uani
O1 0.5999(3) -0.01637(15) 0.6769(2) 0.105(2) 1.00 Uani
O2 0.8754(3) 0.08006(12) 0.7889(3) 0.107(2) 1.00 Uani
N1 0.0740(3) 0.13941(13) 0.6290(3) 0.089(2) 1.00 Uani
N2 -0.1428(3) 0.23587(12) 0.4829(2) 0.0673(18) 1.00 Uani
N3 0.0237(3) 0.34550(14) 0.5338(3) 0.094(3) 1.00 Uani
N4 0.47717(19) 0.19334(9) 0.80756(15) 0.0434(12) 1.00 Uani
N5 0.8684(3) -0.00155(14) 1.0511(2) 0.086(2) 1.00 Uani
N6 0.6858(3) -0.10643(13) 0.9751(2) 0.083(2) 1.00 Uani
N7 0.4439(3) -0.01123(13) 0.8631(3) 0.082(2) 1.00 Uani
N8 0.9249(3) 0.51037(13) 0.8514(3) 0.086(2) 1.00 Uani
N9 1.1680(3) 0.60686(13) 0.9603(2) 0.086(2) 1.00 Uani
N10 1.3497(3) 0.50304(15) 1.0389(3) 0.095(3) 1.00 Uani
N11 0.95555(19) 0.30623(9) 0.80273(15) 0.0446(12) 1.00 Uani
N12 0.5159(4) 0.15699(14) 0.5103(3) 0.095(3) 1.00 Uani
N13 0.3415(3) 0.26646(13) 0.4723(2) 0.0735(19) 1.00 Uani
N14 0.5541(3) 0.36004(13) 0.6247(3) 0.097(2) 1.00 Uani
C1 0.0575(3) 0.17682(13) 0.6036(2) 0.0596(19) 1.00 Uani
C2 0.0330(3) 0.22461(12) 0.5730(2) 0.0513(16) 1.00 Uani
C3 0.0957(3) 0.26415(12) 0.5928(2) 0.0501(16) 1.00 Uani
C4 0.1925(3) 0.26708(12) 0.6443(2) 0.0482(15) 1.00 Uani
C5 0.2423(3) 0.31008(12) 0.6681(2) 0.0616(19) 1.00 Uani
C6 0.3338(3) 0.30386(12) 0.7193(2) 0.0602(18) 1.00 Uani
C7 0.3597(2) 0.25574(11) 0.73560(19) 0.0447(15) 1.00 Uani
C8 0.4522(2) 0.24037(11) 0.78556(19) 0.0440(14) 1.00 Uani
C9 0.5349(3) 0.26961(11) 0.8201(2) 0.0503(16) 1.00 Uani
C10 0.6085(2) 0.24039(12) 0.8628(2) 0.0504(16) 1.00 Uani
C11 0.5735(2) 0.19278(11) 0.85558(19) 0.0435(14) 1.00 Uani
C12 0.6241(2) 0.15095(11) 0.89237(19) 0.0464(15) 1.00 Uani
C13 0.7218(3) 0.15120(13) 0.9387(2) 0.0622(19) 1.00 Uani
C14 0.7535(3) 0.10605(13) 0.9675(2) 0.0620(19) 1.00 Uani
C15 0.6812(3) 0.06960(12) 0.94560(19) 0.0486(15) 1.00 Uani
C16 0.6958(3) 0.01900(12) 0.96202(19) 0.0497(16) 1.00 Uani
C17 0.6300(3) -0.01902(12) 0.9395(2) 0.0511(16) 1.00 Uani
C18 0.5267(3) -0.01409(12) 0.8958(2) 0.0573(18) 1.00 Uani
C19 -0.0645(3) 0.22983(13) 0.5221(2) 0.0553(18) 1.00 Uani
C20 0.0564(3) 0.30950(14) 0.5590(2) 0.063(2) 1.00 Uani
C21 0.4157(3) 0.15118(11) 0.7826(2) 0.0498(16) 1.00 Uani
C22 0.3309(3) 0.13656(14) 0.8273(3) 0.068(2) 1.00 Uani
C23 0.2755(4) 0.0955(2) 0.8021(4) 0.106(3) 1.00 Uani
C24 0.3029(6) 0.07035(18) 0.7332(5) 0.128(4) 1.00 Uani
C25 0.3862(6) 0.08512(18) 0.6918(4) 0.116(4) 1.00 Uani
C26 0.4456(4) 0.12588(14) 0.7146(2) 0.070(2) 1.00 Uani
C27 0.7927(3) 0.00745(13) 1.0109(2) 0.0600(19) 1.00 Uani
C28 0.6618(3) -0.06761(13) 0.9602(2) 0.0595(19) 1.00 Uani
C29 1.0070(3) 0.51406(13) 0.8852(2) 0.0579(19) 1.00 Uani
C30 1.1099(3) 0.51949(12) 0.9299(2) 0.0528(17) 1.00 Uani
C31 1.1745(3) 0.48122(12) 0.95409(19) 0.0526(17) 1.00 Uani
C32 1.1594(3) 0.43070(12) 0.9383(2) 0.0507(16) 1.00 Uani
C33 1.2328(3) 0.39469(14) 0.9597(2) 0.064(2) 1.00 Uani
C34 1.2015(3) 0.34915(13) 0.9310(2) 0.0627(19) 1.00 Uani
C35 1.1030(3) 0.34940(11) 0.88617(19) 0.0487(16) 1.00 Uani
C36 1.0530(2) 0.30718(12) 0.84885(19) 0.0482(15) 1.00 Uani
C37 1.0940(3) 0.26034(12) 0.8507(2) 0.0546(17) 1.00 Uani
C38 1.0213(3) 0.23092(12) 0.8069(2) 0.0550(17) 1.00 Uani
C39 0.9352(3) 0.25946(11) 0.7772(2) 0.0483(15) 1.00 Uani
C40 0.8417(2) 0.24340(12) 0.7269(2) 0.0493(16) 1.00 Uani
C41 0.8191(3) 0.19570(12) 0.7075(2) 0.0594(18) 1.00 Uani
C42 0.7283(3) 0.18963(13) 0.6551(2) 0.0597(18) 1.00 Uani
C43 0.6764(3) 0.23286(12) 0.6340(2) 0.0508(16) 1.00 Uani
C44 0.5808(3) 0.23633(13) 0.5817(2) 0.0527(17) 1.00 Uani
C45 0.5166(3) 0.27589(13) 0.5644(2) 0.0552(18) 1.00 Uani
C46 0.5393(3) 0.32278(15) 0.5980(3) 0.064(2) 1.00 Uani
C47 1.1420(2) 0.56800(13) 0.9476(2) 0.063(2) 1.00 Uani
C48 1.2730(3) 0.49310(14) 1.0015(2) 0.063(2) 1.00 Uani
C49 0.8835(3) 0.34632(11) 0.78961(19) 0.0472(15) 1.00 Uani
C50 0.8937(3) 0.37643(14) 0.7230(2) 0.069(2) 1.00 Uani
C51 0.8182(5) 0.41543(16) 0.7130(3) 0.085(5) 1.00 Uani
C52 0.7433(4) 0.42297(16) 0.7667(4) 0.088(3) 1.00 Uani
C53 0.7349(3) 0.39298(16) 0.8335(3) 0.076(2) 1.00 Uani
C54 0.8051(3) 0.35457(12) 0.8435(2) 0.0562(18) 1.00 Uani
C55 0.5442(3) 0.19152(14) 0.5416(2) 0.065(2) 1.00 Uani
C56 0.4202(3) 0.27118(14) 0.5122(2) 0.0599(19) 1.00 Uani
C57 0.6919(3) -0.01695(17) 0.7263(2) 0.068(2) 1.00 Uani
C58 0.7393(3) 0.02957(17) 0.7370(2) 0.071(2) 1.00 Uani
C59 0.8343(3) 0.03376(15) 0.7827(3) 0.066(2) 1.00 Uani
C60 0.8864(3) -0.00500(16) 0.8207(3) 0.071(2) 1.00 Uani
C61 0.8361(3) -0.04989(16) 0.8095(3) 0.076(2) 1.00 Uani
C62 0.7405(4) -0.05576(17) 0.7633(3) 0.077(3) 1.00 Uani
C63 0.5442(4) -0.0624(3) 0.6677(4) 0.118(4) 1.00 Uani
C64 0.9764(5) 0.0854(2) 0.8306(5) 0.132(4) 1.00 Uani
H5 0.212576 0.340208 0.648005 0.066285 1.00 Uiso
H6 0.378593 0.329015 0.743569 0.064854 1.00 Uiso
H9 0.531403 0.304015 0.811733 0.055075 1.00 Uiso
H10 0.671627 0.254639 0.889733 0.055073 1.00 Uiso
H13 0.760038 0.181165 0.947654 0.065485 1.00 Uiso
H14 0.818281 0.098095 0.999769 0.066375 1.00 Uiso
H22 0.314224 0.155722 0.873956 0.072914 1.00 Uiso
H23 0.216072 0.084159 0.832127 0.110084 1.00 Uiso
H24 0.263544 0.042298 0.713647 0.130879 1.00 Uiso
H25 0.403978 0.066165 0.645143 0.119414 1.00 Uiso
H26 0.506327 0.138015 0.686840 0.074764 1.00 Uiso
H33 1.307(3) 0.3983(14) 0.990(2) 0.068275 1.00 Uiso
H34 1.246011 0.321311 0.943127 0.067194 1.00 Uiso
H37 1.159075 0.246560 0.875603 0.059387 1.00 Uiso
H38 1.034(3) 0.1981(14) 0.800(2) 0.059823 1.00 Uiso
H41 0.864662 0.170550 0.730849 0.064138 1.00 Uiso
H42 0.700477 0.159570 0.633187 0.064466 1.00 Uiso
H50 0.949927 0.368770 0.686923 0.073576 1.00 Uiso
H51 0.845(4) 0.4288(18) 0.676(3) 0.089500 1.00 Uiso
H52 0.673(3) 0.4470(16) 0.762(3) 0.091848 1.00 Uiso
H53 0.680514 0.398870 0.871979 0.080936 1.00 Uiso
H54 0.800889 0.332623 0.888793 0.060861 1.00 Uiso
H58 0.709647 0.058892 0.713462 0.076242 1.00 Uiso
H60 0.954572 0.000479 0.850184 0.075990 1.00 Uiso
H61 0.865624 -0.078049 0.837004 0.081029 1.00 Uiso
H62 0.708261 -0.087093 0.754509 0.081878 1.00 Uiso
H63A 0.480723 -0.059040 0.631618 0.122107 1.00 Uiso
H63B 0.523793 -0.073812 0.720183 0.122107 1.00 Uiso
H63C 0.592832 -0.085112 0.644926 0.122107 1.00 Uiso
H64A 0.996657 0.118953 0.830663 0.136140 1.00 Uiso
H64B 1.030753 0.066580 0.805446 0.136140 1.00 Uiso
H64C 0.969946 0.074609 0.885964 0.136140 1.00 Uiso

loop_
_atom_site_aniso_label
_atom_site_aniso_U_11
_atom_site_aniso_U_22
_atom_site_aniso_U_33
_atom_site_aniso_U_12
_atom_site_aniso_U_13
_atom_site_aniso_U_23
S1 0.0477(4) 0.0387(4) 0.0542(5) -.0003(3) -.0105(3) 0.0023(3)
S2 0.0463(4) 0.0399(4) 0.0573(5) -.0013(3) -.0129(3) 0.0002(3)
S3 0.0512(4) 0.0440(4) 0.0575(5) 0.0001(3) -.0079(3) -.0013(3)
S4 0.0519(4) 0.0418(4) 0.0555(5) -.0001(3) -.0077(3) -.0024(3)
O1 0.089(2) 0.130(3) 0.093(2) -.006(2) -.0282(19) 0.004(2)
O2 0.100(2) 0.078(2) 0.141(3) -.0143(19) -.024(2) 0.027(2)
N1 0.087(2) 0.052(2) 0.127(3) -.0051(18) -.026(2) 0.011(2)
N2 0.0631(18) 0.066(2) 0.071(2) 0.0109(15) -.0197(16) -.0056(16)
N3 0.103(3) 0.065(2) 0.113(2) 0.019(2) -.026(2) 0.020(2)
N4 0.0436(13) 0.0388(13) 0.0471(14) -.0057(10) -.0066(11) 0.0000(11)
N5 0.087(2) 0.082(3) 0.088(2) 0.017(2) -.037(2) -.002(2)
N6 0.111(3) 0.052(2) 0.086(2) 0.0103(19) -.002(2) 0.0097(18)
N7 0.069(2) 0.059(2) 0.117(3) -.0074(16) -.027(2) 0.000(2)
N8 0.078(2) 0.056(2) 0.122(3) 0.0109(17) -.023(2) -.004(2)
N9 0.116(3) 0.058(2) 0.084(2) -.015(2) -.005(2) 0.0009(18)
N10 0.092(3) 0.083(3) 0.106(3) -.016(2) -.037(2) 0.000(2)
N11 0.0444(13) 0.0389(14) 0.0500(14) 0.0026(10) -.0021(11) -.0009(11)
N12 0.125(3) 0.064(2) 0.094(3) -.019(2) -.031(2) -.013(2)
N13 0.065(2) 0.079(2) 0.074(2) -.0120(17) -.0163(17) -.0004(17)
N14 0.089(3) 0.056(2) 0.143(4) 0.0056(19) -.034(3) -.015(2)
C1 0.0567(19) 0.052(2) 0.069(2) 0.0045(16) -.0148(17) -.0030(17)
C2 0.0528(18) 0.0496(18) 0.0510(18) 0.0084(14) -.0051(14) 0.0018(15)
C3 0.0534(18) 0.0484(18) 0.0479(17) 0.0083(14) -.0037(14) 0.0025(14)
C4 0.0475(16) 0.0470(17) 0.0496(17) 0.0052(13) -.0039(13) 0.0050(14)
C5 0.067(2) 0.0413(18) 0.076(2) 0.0061(15) -.0111(18) 0.0048(16)
C6 0.060(2) 0.0391(17) 0.080(2) -.0015(15) -.0130(18) 0.0009(17)
C7 0.0437(15) 0.0424(16) 0.0478(17) -.0016(12) -.0019(13) 0.0012(13)
C8 0.0466(15) 0.0366(16) 0.0484(16) -.0003(12) -.0015(13) 0.0001(13)
C9 0.0537(17) 0.0354(16) 0.061(2) -.0082(13) -.0061(15) 0.0021(14)
C10 0.0482(16) 0.0450(17) 0.0571(18) -.0114(13) -.0094(14) -.0010(14)
C11 0.0428(15) 0.0396(15) 0.0474(16) -.0038(12) -.0053(12) 0.0003(13)
C12 0.0455(15) 0.0437(16) 0.0494(17) -.0032(12) -.0063(13) -.0034(13)
C13 0.0576(19) 0.0473(19) 0.080(2) -.0063(15) -.0270(18) 0.0000(17)
C14 0.0560(19) 0.055(2) 0.073(2) 0.0020(16) -.0248(17) 0.0034(17)
C15 0.0510(17) 0.0487(17) 0.0491(17) 0.0061(13) -.0103(14) -.0020(13)
C16 0.0551(17) 0.0525(19) 0.0408(16) 0.0056(14) -.0060(14) -.0039(14)
C17 0.0584(18) 0.0453(18) 0.0491(17) 0.0054(14) -.0024(15) -.0029(14)
C18 0.064(2) 0.0410(17) 0.067(2) -.0042(15) -.0057(17) 0.0024(15)
C19 0.0540(19) 0.058(2) 0.0532(19) 0.0075(15) -.0061(15) -.0053(16)
C20 0.064(2) 0.057(2) 0.067(2) 0.0078(17) -.0116(18) 0.0041(18)
C21 0.0529(17) 0.0362(15) 0.0590(19) -.0059(13) -.0195(15) 0.0057(14)
C22 0.0520(19) 0.061(2) 0.090(3) -.0135(17) -.0193(19) 0.019(2)
C23 0.070(3) 0.074(3) 0.171(6) -.036(2) -.046(3) 0.053(4)
C24 0.150(6) 0.049(3) 0.179(7) -.034(3) -.111(5) 0.012(3)
C25 0.181(6) 0.054(3) 0.108(4) 0.000(3) -.081(4) -.023(3)
C26 0.096(3) 0.054(2) 0.059(2) 0.003(2) -.024(2) -.0093(17)
C27 0.068(2) 0.0465(19) 0.064(2) 0.0099(16) -.0161(18) -.0067(16)
C28 0.075(2) 0.049(2) 0.0534(19) 0.0007(17) -.0004(17) 0.0033(16)
C29 0.064(2) 0.0459(18) 0.063(2) 0.0031(16) -.0033(17) 0.0012(16)
C30 0.064(2) 0.0487(18) 0.0453(17) -.0071(15) 0.0015(15) 0.0026(14)
C31 0.0613(19) 0.0517(19) 0.0444(17) -.0070(15) -.0026(15) -.0024(14)
C32 0.0536(17) 0.0498(18) 0.0480(17) -.0061(14) -.0077(14) 0.0002(14)
C33 0.060(2) 0.061(2) 0.070(2) -.0048(16) -.0172(18) 0.0009(18)
C34 0.059(2) 0.054(2) 0.074(2) 0.0042(16) -.0168(18) 0.0006(17)
C35 0.0507(17) 0.0437(17) 0.0513(18) 0.0017(13) -.0020(14) 0.0014(14)
C36 0.0443(16) 0.0509(18) 0.0490(17) 0.0035(13) -.0023(13) -.0002(14)
C37 0.0481(17) 0.0502(19) 0.065(2) 0.0111(14) -.0042(15) -.0020(16)
C38 0.0539(18) 0.0427(17) 0.068(2) 0.0088(14) -.0025(16) -.0045(15)
C39 0.0505(16) 0.0412(16) 0.0529(18) 0.0040(13) 0.0007(14) -.0030(14)
C40 0.0481(16) 0.0443(17) 0.0554(19) 0.0019(13) 0.0009(14) -.0009(14)
C41 0.0574(19) 0.0447(18) 0.075(2) 0.0034(15) -.0058(17) -.0047(17)
C42 0.063(2) 0.0449(18) 0.071(2) -.0025(15) -.0043(17) -.0105(16)
C43 0.0533(18) 0.0494(18) 0.0495(18) -.0032(14) 0.0023(14) -.0047(14)
C44 0.0560(18) 0.057(2) 0.0450(17) -.0105(15) 0.0010(14) -.0004(15)
C45 0.059(2) 0.0532(19) 0.0526(18) -.0094(15) -.0033(15) -.0005(15)
C46 0.057(2) 0.059(2) 0.076(2) -.0002(17) -.0144(18) -.0013(19)
C47 0.080(3) 0.051(2) 0.057(2) -.0084(18) -.0043(18) 0.0026(16)
C48 0.069(2) 0.055(2) 0.065(2) -.0112(17) -.0156(18) -.0015(17)
C49 0.0544(17) 0.0385(16) 0.0478(17) 0.0013(13) -.0123(14) 0.0001(13)
C50 0.090(3) 0.057(2) 0.059(2) -.011(2) -.008(2) 0.0141(18)
C51 0.118(4) 0.059(3) 0.076(3) -.013(3) -.034(3) 0.028(2)
C52 0.090(3) 0.055(2) 0.116(4) 0.014(2) -.037(3) 0.003(3)
C53 0.064(2) 0.065(3) 0.099(3) 0.0199(19) -.017(2) -.012(2)
C54 0.0548(18) 0.0481(18) 0.065(2) 0.0061(14) -.0096(16) -.0045(16)
C55 0.077(2) 0.058(2) 0.057(2) -.0105(18) -.0120(18) 0.0003(17)
C56 0.061(2) 0.062(2) 0.056(2) -.0082(17) -.0038(17) 0.0048(17)
C57 0.059(2) 0.091(3) 0.055(2) 0.005(2) -.0001(17) 0.009(2)
C58 0.067(2) 0.082(3) 0.064(2) 0.012(2) 0.0055(19) 0.018(2)
C59 0.064(2) 0.065(2) 0.069(2) 0.0029(18) 0.0114(18) 0.0119(19)
C60 0.054(2) 0.081(3) 0.078(3) 0.0075(19) -.0004(19) 0.011(2)
C61 0.068(2) 0.066(3) 0.094(3) 0.008(2) 0.003(2) 0.008(2)
C62 0.079(3) 0.076(3) 0.075(3) 0.001(2) 0.001(2) -.002(2)
C63 0.082(3) 0.150(6) 0.120(5) -.032(4) -.021(3) -.004(4)
C64 0.110(4) 0.086(4) 0.197(7) -.035(3) -.045(4) 0.030(4)

loop_
_geom_angle_atom_site_label_1
_geom_angle_atom_site_label_2
_geom_angle_atom_site_label_3
_geom_angle
_geom_angle_site_symmetry_1
_geom_angle_site_symmetry_2
_geom_angle_site_symmetry_3
_geom_angle_publ_flag
C4 S1 C7 92.34(13) . . . ?
C12 S2 C15 91.95(13) . . . ?
C32 S3 C35 91.95(14) . . . ?
C40 S4 C43 92.08(14) . . . ?
C57 O1 C63 115.5(4) . . . ?
C59 O2 C64 116.8(3) . . . ?
C8 N4 C11 109.3(2) . . . ?
C8 N4 C21 125.6(2) . . . ?
C11 N4 C21 125.1(2) . . . ?
C36 N11 C39 108.7(2) . . . ?
C36 N11 C49 125.7(2) . . . ?
C39 N11 C49 125.4(2) . . . ?
N1 C1 C2 177.9(4) . . . ?
C1 C2 C3 123.0(3) . . . ?
C1 C2 C19 116.6(3) . . . ?
C3 C2 C19 120.4(3) . . . ?
C2 C3 C4 129.2(3) . . . ?
C2 C3 C20 115.3(3) . . . ?
C4 C3 C20 115.5(3) . . . ?
S1 C4 C3 125.8(2) . . . ?
S1 C4 C5 110.0(2) . . . ?
C3 C4 C5 124.1(3) . . . ?
C4 C5 C6 113.7(3) . . . ?
C5 C6 C7 114.1(3) . . . ?
S1 C7 C6 109.9(2) . . . ?
S1 C7 C8 126.0(2) . . . ?
C6 C7 C8 124.1(3) . . . ?
N4 C8 C7 126.0(2) . . . ?
N4 C8 C9 106.9(2) . . . ?
C7 C8 C9 127.1(3) . . . ?
C8 C9 C10 108.3(2) . . . ?
C9 C10 C11 108.5(2) . . . ?
N4 C11 C10 106.9(2) . . . ?
N4 C11 C12 126.0(2) . . . ?
C10 C11 C12 127.0(2) . . . ?
S2 C12 C11 124.8(2) . . . ?
S2 C12 C13 110.3(2) . . . ?
C11 C12 C13 124.9(3) . . . ?
C12 C13 C14 113.7(3) . . . ?
C13 C14 C15 113.7(3) . . . ?
S2 C15 C14 110.3(2) . . . ?
S2 C15 C16 123.3(2) . . . ?
C14 C15 C16 126.1(3) . . . ?
C15 C16 C17 129.2(3) . . . ?
C15 C16 C27 114.3(3) . . . ?
C17 C16 C27 116.4(3) . . . ?
C16 C17 C18 124.2(3) . . . ?
C16 C17 C28 120.3(3) . . . ?
C18 C17 C28 115.5(3) . . . ?
N7 C18 C17 177.8(4) . . . ?
N2 C19 C2 177.2(3) . . . ?
N3 C20 C3 178.3(4) . . . ?
N4 C21 C22 119.7(3) . . . ?
N4 C21 C26 118.5(3) . . . ?
C22 C21 C26 121.8(3) . . . ?
C21 C22 C23 117.8(4) . . . ?
C22 C23 C24 121.2(5) . . . ?
C23 C24 C25 119.6(4) . . . ?
C24 C25 C26 121.9(5) . . . ?
C21 C26 C25 117.8(4) . . . ?
N5 C27 C16 178.6(4) . . . ?
N6 C28 C17 178.6(4) . . . ?
N8 C29 C30 178.4(4) . . . ?
C29 C30 C31 123.4(3) . . . ?
C29 C30 C47 115.4(3) . . . ?
C31 C30 C47 121.1(3) . . . ?
C30 C31 C32 129.3(3) . . . ?
C30 C31 C48 116.1(3) . . . ?
C32 C31 C48 114.6(3) . . . ?
S3 C32 C31 123.8(2) . . . ?
S3 C32 C33 110.5(2) . . . ?
C31 C32 C33 125.5(3) . . . ?
C32 C33 C34 113.5(3) . . . ?
C33 C34 C35 113.2(3) . . . ?
S3 C35 C34 110.8(2) . . . ?
S3 C35 C36 124.9(2) . . . ?
C34 C35 C36 124.3(3) . . . ?
N11 C36 C35 125.9(3) . . . ?
N11 C36 C37 107.5(2) . . . ?
C35 C36 C37 126.7(3) . . . ?
C36 C37 C38 108.0(2) . . . ?
C37 C38 C39 108.2(3) . . . ?
N11 C39 C38 107.6(2) . . . ?
N11 C39 C40 125.8(2) . . . ?
C38 C39 C40 126.6(3) . . . ?
S4 C40 C39 124.9(2) . . . ?
S4 C40 C41 110.5(2) . . . ?
C39 C40 C41 124.5(3) . . . ?
C40 C41 C42 113.9(3) . . . ?
C41 C42 C43 113.4(3) . . . ?
S4 C43 C42 110.1(2) . . . ?
S4 C43 C44 125.5(2) . . . ?
C42 C43 C44 124.3(3) . . . ?
C43 C44 C45 129.1(3) . . . ?
C43 C44 C55 116.0(3) . . . ?
C45 C44 C55 114.9(3) . . . ?
C44 C45 C46 123.0(3) . . . ?
C44 C45 C56 120.2(3) . . . ?
C46 C45 C56 116.8(3) . . . ?
N14 C46 C45 178.0(4) . . . ?
N9 C47 C30 178.8(4) . . . ?
N10 C48 C31 179.0(4) . . . ?
N11 C49 C50 120.0(3) . . . ?
N11 C49 C54 119.5(3) . . . ?
C50 C49 C54 120.5(3) . . . ?
C49 C50 C51 117.0(4) . . . ?
C50 C51 C52 121.3(4) . . . ?
C51 C52 C53 121.0(4) . . . ?
C52 C53 C54 118.8(4) . . . ?
C49 C54 C53 121.3(3) . . . ?
N12 C55 C44 179.6(4) . . . ?
N13 C56 C45 177.7(4) . . . ?
O1 C57 C58 112.9(3) . . . ?
O1 C57 C62 127.6(4) . . . ?
C58 C57 C62 119.4(3) . . . ?
C57 C58 C59 118.8(3) . . . ?
O2 C59 C58 115.0(3) . . . ?
O2 C59 C60 121.7(3) . . . ?
C58 C59 C60 123.3(4) . . . ?
C59 C60 C61 115.9(3) . . . ?
C60 C61 C62 122.7(4) . . . ?
C57 C62 C61 119.9(4) . . . ?

loop_
_geom_bond_atom_site_label_1
_geom_bond_atom_site_label_2
_geom_bond_distance
_geom_bond_site_symmetry_1
_geom_bond_site_symmetry_2
_geom_bond_publ_flag
S1 C4 1.738(3) . . ?
S1 C7 1.731(3) . . ?
S2 C12 1.730(3) . . ?
S2 C15 1.742(3) . . ?
S3 C32 1.736(3) . . ?
S3 C35 1.722(3) . . ?
S4 C40 1.731(3) . . ?
S4 C43 1.736(3) . . ?
O1 C57 1.359(4) . . ?
O1 C63 1.449(6) . . ?
O2 C59 1.377(4) . . ?
O2 C64 1.397(6) . . ?
N1 C1 1.127(4) . . ?
N2 C19 1.144(4) . . ?
N3 C20 1.140(4) . . ?
N4 C8 1.377(3) . . ?
N4 C11 1.390(3) . . ?
N4 C21 1.437(3) . . ?
N5 C27 1.140(4) . . ?
N6 C28 1.135(4) . . ?
N7 C18 1.132(4) . . ?
N8 C29 1.133(4) . . ?
N9 C47 1.136(4) . . ?
N10 C48 1.135(4) . . ?
N11 C36 1.387(3) . . ?
N11 C39 1.375(4) . . ?
N11 C49 1.430(3) . . ?
N12 C55 1.128(4) . . ?
N13 C56 1.149(4) . . ?
N14 C46 1.128(4) . . ?
C1 C2 1.437(4) . . ?
C2 C3 1.368(4) . . ?
C2 C19 1.434(4) . . ?
C3 C4 1.427(4) . . ?
C3 C20 1.442(4) . . ?
C4 C5 1.383(4) . . ?
C5 C6 1.381(4) . . ?
C6 C7 1.388(4) . . ?
C7 C8 1.433(4) . . ?
C8 C9 1.392(4) . . ?
C9 C10 1.376(4) . . ?
C10 C11 1.387(4) . . ?
C11 C12 1.430(4) . . ?
C12 C13 1.392(4) . . ?
C13 C14 1.382(4) . . ?
C14 C15 1.382(4) . . ?
C15 C16 1.432(4) . . ?
C16 C17 1.366(4) . . ?
C16 C27 1.440(4) . . ?
C17 C18 1.436(4) . . ?
C17 C28 1.433(4) . . ?
C21 C22 1.373(4) . . ?
C21 C26 1.380(5) . . ?
C22 C23 1.375(5) . . ?
C23 C24 1.381(9) . . ?
C24 C25 1.329(9) . . ?
C25 C26 1.384(6) . . ?
C29 C30 1.441(4) . . ?
C30 C31 1.369(4) . . ?
C30 C47 1.422(4) . . ?
C31 C32 1.429(4) . . ?
C31 C48 1.445(4) . . ?
C32 C33 1.378(4) . . ?
C33 C34 1.389(4) . . ?
C34 C35 1.386(4) . . ?
C35 C36 1.439(4) . . ?
C36 C37 1.389(4) . . ?
C37 C38 1.382(4) . . ?
C38 C39 1.391(4) . . ?
C39 C40 1.451(4) . . ?
C40 C41 1.379(4) . . ?
C41 C42 1.384(4) . . ?
C42 C43 1.390(4) . . ?
C43 C44 1.424(4) . . ?
C44 C45 1.370(4) . . ?
C44 C55 1.459(4) . . ?
C45 C46 1.428(4) . . ?
C45 C56 1.433(4) . . ?
C49 C50 1.381(4) . . ?
C49 C54 1.365(4) . . ?
C50 C51 1.429(6) . . ?
C51 C52 1.329(7) . . ?
C52 C53 1.378(6) . . ?
C53 C54 1.375(4) . . ?
C57 C58 1.418(6) . . ?
C57 C62 1.354(5) . . ?
C58 C59 1.363(5) . . ?
C59 C60 1.379(5) . . ?
C60 C61 1.394(5) . . ?
C61 C62 1.377(5) . . ?

loop_
_cod_related_entry_id
_cod_related_entry_database
_cod_related_entry_code
1 ChemSpider 30653455
